data_4031872
loop_
_publ_author_name
'Zhang, Mingliang'
'Ruan, Wenqing'
'Zhang, Hui-Jun'
'Li, Weiwei'
'Wen, Ting-Bin'

_publ_section_title
;
 Synthesis of \a-Aminonaphthalenes via Copper-Catalyzed
 Aminobenzannulation of (o-Alkynyl)arylketones with Amines.
;
_journal_issue 4
_journal_name_full 'The Journal of organic chemistry'
_journal_page_first 1696
_journal_page_last 1703
_journal_paper_doi 10.1021/acs.joc.5b02340
_journal_volume 81
_journal_year 2016
_chemical_formula_sum 'C22 H17 N O'
_chemical_formula_weight 311.36
_chemical_name_systematic
; 
 ? 
;
_space_group_IT_number 4
_symmetry_cell_setting monoclinic
_symmetry_space_group_name_Hall 'P 2yb'
_symmetry_space_group_name_H-M 'P 1 21 1'
_atom_sites_solution_hydrogens geom
_atom_sites_solution_primary direct
_atom_sites_solution_secondary difmap
_audit_creation_method SHELXL-97
_cell_angle_alpha 90.00
_cell_angle_beta 106.06(3)
_cell_angle_gamma 90.00
_cell_formula_units_Z 4
_cell_length_a 8.2006(16)
_cell_length_b 16.758(3)
_cell_length_c 11.927(2)
_cell_measurement_temperature 182(2)
_cell_volume 1575.1(5)
_computing_structure_refinement 'SHELXL-97 (Sheldrick, 1997)'
_computing_structure_solution 'SHELXS-97 (Sheldrick, 1990)'
_diffrn_ambient_temperature 182(2)
_diffrn_measured_fraction_theta_full 0.998
_diffrn_measured_fraction_theta_max 0.998
_diffrn_radiation_monochromator graphite
_diffrn_radiation_source 'fine-focus sealed tube'
_diffrn_radiation_type MoK\a
_diffrn_radiation_wavelength 0.71073
_diffrn_reflns_av_R_equivalents 0.0857
_diffrn_reflns_av_sigmaI/netI 0.1075
_diffrn_reflns_limit_h_max 10
_diffrn_reflns_limit_h_min -10
_diffrn_reflns_limit_k_max 18
_diffrn_reflns_limit_k_min -20
_diffrn_reflns_limit_l_max 13
_diffrn_reflns_limit_l_min -14
_diffrn_reflns_number 13603
_diffrn_reflns_theta_full 26.00
_diffrn_reflns_theta_max 26.00
_diffrn_reflns_theta_min 3.01
_exptl_absorpt_coefficient_mu 0.080
_exptl_absorpt_correction_T_max 1.0000
_exptl_absorpt_correction_T_min 0.1951
_exptl_absorpt_correction_type multi-scan
_exptl_crystal_colour colorless
_exptl_crystal_density_diffrn 1.313
_exptl_crystal_density_method 'not measured'
_exptl_crystal_description block
_exptl_crystal_F_000 656
_exptl_crystal_size_max 0.3
_exptl_crystal_size_mid 0.2
_exptl_crystal_size_min 0.2
_refine_diff_density_max 0.734
_refine_diff_density_min -0.386
_refine_diff_density_rms 0.098
_refine_ls_abs_structure_details 'Flack H D (1983), Acta Cryst. A39, 876-881'
_refine_ls_abs_structure_Flack 2(4)
_refine_ls_extinction_method none
_refine_ls_goodness_of_fit_ref 0.984
_refine_ls_hydrogen_treatment mixed
_refine_ls_matrix_type full
_refine_ls_number_parameters 433
_refine_ls_number_reflns 5819
_refine_ls_number_restraints 1
_refine_ls_restrained_S_all 0.984
_refine_ls_R_factor_all 0.1455
_refine_ls_R_factor_gt 0.0960
_refine_ls_shift/su_max 0.001
_refine_ls_shift/su_mean 0.000
_refine_ls_structure_factor_coef Fsqd
_refine_ls_weighting_details 'calc w=1/[\s^2^(Fo^2^)+(0.1930P)^2^+0.0000P] where P=(Fo^2^+2Fc^2^)/3'
_refine_ls_weighting_scheme calc
_refine_ls_wR_factor_gt 0.2345
_refine_ls_wR_factor_ref 0.3058
_reflns_number_gt 3247
_reflns_number_total 5819
_reflns_threshold_expression >2sigma(I)
_cod_data_source_file jo5b02340_si_003.cif
_cod_data_source_block mon
_cod_original_sg_symbol_H-M P2(1)
_cod_database_code 4031872

loop_
_symmetry_equiv_pos_as_xyz
'x, y, z'
'-x, y+1/2, -z'

loop_
_atom_site_label
_atom_site_type_symbol
_atom_site_fract_x
_atom_site_fract_y
_atom_site_fract_z
_atom_site_U_iso_or_equiv
_atom_site_adp_type
_atom_site_occupancy
_atom_site_symmetry_multiplicity
_atom_site_calc_flag
_atom_site_refinement_flags
O1 O 0.4164(5) 0.5501(3) 0.5665(3) 0.0484(11) Uani 1 1 d .
H1 H 0.3677 0.5256 0.5048 0.073 Uiso 1 1 calc R
O101 O 0.1523(5) 0.4517(3) 0.3919(3) 0.0485(11) Uani 1 1 d .
H101 H 0.1993 0.4760 0.4540 0.073 Uiso 1 1 calc R
N1 N 0.4973(6) 0.5351(3) 0.3588(4) 0.0434(12) Uani 1 1 d .
H1A H 0.4934 0.4826 0.3607 0.052 Uiso 1 1 calc R
N101 N 0.0724(6) 0.4650(3) 0.5986(4) 0.0436(12) Uani 1 1 d .
H10A H 0.1285 0.5010 0.5737 0.052 Uiso 1 1 d R
C105 C -0.3062(8) 0.3568(3) 0.4137(5) 0.0397(13) Uani 1 1 d .
C10 C 0.7639(8) 0.6084(4) 0.4447(5) 0.0417(14) Uani 1 1 d .
C2 C 0.5640(7) 0.5821(3) 0.5563(5) 0.0379(13) Uani 1 1 d .
C1 C 0.6113(8) 0.5763(3) 0.4546(5) 0.0417(14) Uani 1 1 d .
C117 C -0.0589(7) 0.3755(3) 0.1876(4) 0.0376(13) Uani 1 1 d .
C101 C -0.0345(7) 0.4241(3) 0.5030(5) 0.0375(13) Uani 1 1 d .
C103 C -0.1064(8) 0.3825(4) 0.2994(5) 0.0428(14) Uani 1 1 d .
C12 C 0.3748(8) 0.6572(3) 0.2611(5) 0.0420(14) Uani 1 1 d .
H12 H 0.4383 0.6882 0.3250 0.050 Uiso 1 1 calc R
C104 C -0.2576(8) 0.3533(3) 0.3082(5) 0.0459(15) Uani 1 1 d .
H104 H -0.3333 0.3297 0.2414 0.055 Uiso 1 1 calc R
C11 C 0.3944(7) 0.5742(3) 0.2643(5) 0.0361(13) Uani 1 1 d .
C111 C 0.1802(7) 0.4251(3) 0.6945(5) 0.0401(14) Uani 1 1 d .
C13 C 0.2657(8) 0.6949(4) 0.1673(5) 0.0500(16) Uani 1 1 d .
H13 H 0.2562 0.7514 0.1663 0.060 Uiso 1 1 calc R
C118 C 0.0903(8) 0.3400(3) 0.1818(5) 0.0446(14) Uani 1 1 d .
H118 H 0.1692 0.3220 0.2515 0.054 Uiso 1 1 calc R
C17 C 0.6285(8) 0.6282(4) 0.7681(5) 0.0434(14) Uani 1 1 d .
C6 C 1.0273(7) 0.6795(3) 0.5332(5) 0.0439(14) Uani 1 1 d .
H6 H 1.0980 0.7080 0.5972 0.053 Uiso 1 1 calc R
C14 C 0.1701(8) 0.6504(4) 0.0748(5) 0.0455(14) Uani 1 1 d .
H14 H 0.0902 0.6760 0.0120 0.055 Uiso 1 1 calc R
C119 C 0.1262(8) 0.3303(4) 0.0776(6) 0.0505(16) Uani 1 1 d .
H119 H 0.2275 0.3037 0.0751 0.061 Uiso 1 1 calc R
C110 C -0.1939(7) 0.3928(3) 0.5139(5) 0.0397(13) Uani 1 1 d .
C3 C 0.6731(7) 0.6208(3) 0.6566(5) 0.0390(13) Uani 1 1 d .
C22 C 0.7458(8) 0.6044(4) 0.8732(5) 0.0535(17) Uani 1 1 d .
H22 H 0.8516 0.5820 0.8717 0.064 Uiso 1 1 calc R
C106 C -0.4597(7) 0.3253(3) 0.4225(6) 0.0442(15) Uani 1 1 d .
H106 H -0.5333 0.2998 0.3566 0.053 Uiso 1 1 calc R
C102 C 0.0026(7) 0.4197(3) 0.3996(5) 0.0400(13) Uani 1 1 d .
C9 C 0.8175(8) 0.6015(3) 0.3421(5) 0.0460(15) Uani 1 1 d .
H9 H 0.7474 0.5744 0.2762 0.055 Uiso 1 1 calc R
C19 C 0.4381(8) 0.6667(4) 0.8804(5) 0.0470(15) Uani 1 1 d .
H19 H 0.3321 0.6883 0.8832 0.056 Uiso 1 1 calc R
C4 C 0.8219(8) 0.6510(3) 0.6460(5) 0.0429(14) Uani 1 1 d .
H4 H 0.8951 0.6766 0.7120 0.051 Uiso 1 1 calc R
C7 C 1.0750(8) 0.6706(4) 0.4323(5) 0.0478(15) Uani 1 1 d .
H7 H 1.1820 0.6904 0.4286 0.057 Uiso 1 1 calc R
C21 C 0.7075(9) 0.6137(4) 0.9788(5) 0.0545(17) Uani 1 1 d .
H21 H 0.7885 0.5986 1.0493 0.065 Uiso 1 1 calc R
C5 C 0.8755(7) 0.6467(3) 0.5415(5) 0.0427(14) Uani 1 1 d .
C112 C 0.1921(7) 0.3423(3) 0.6992(5) 0.0411(14) Uani 1 1 d .
H112 H 0.1253 0.3107 0.6373 0.049 Uiso 1 1 calc R
C108 C -0.3970(9) 0.3684(4) 0.6203(6) 0.0517(16) Uani 1 1 d .
H108 H -0.4306 0.3735 0.6900 0.062 Uiso 1 1 calc R
C20 C 0.5559(8) 0.6440(4) 0.9823(5) 0.0505(16) Uani 1 1 d .
H20 H 0.5305 0.6496 1.0549 0.061 Uiso 1 1 calc R
C109 C -0.2451(9) 0.3978(4) 0.6168(5) 0.0498(16) Uani 1 1 d .
H109 H -0.1725 0.4221 0.6844 0.060 Uiso 1 1 calc R
C115 C 0.3862(8) 0.4332(4) 0.8807(5) 0.0513(16) Uani 1 1 d .
H115 H 0.4529 0.4650 0.9425 0.062 Uiso 1 1 calc R
C18 C 0.4741(7) 0.6583(4) 0.7741(5) 0.0433(14) Uani 1 1 d .
H18 H 0.3915 0.6733 0.7043 0.052 Uiso 1 1 calc R
C107 C -0.5067(10) 0.3303(4) 0.5235(6) 0.0542(17) Uani 1 1 d .
H107 H -0.6115 0.3084 0.5282 0.065 Uiso 1 1 calc R
C116 C 0.2769(8) 0.4700(4) 0.7868(5) 0.0485(15) Uani 1 1 d .
H116 H 0.2673 0.5265 0.7850 0.058 Uiso 1 1 calc R
C114 C 0.4018(8) 0.3505(4) 0.8877(5) 0.0457(14) Uani 1 1 d .
H114 H 0.4772 0.3254 0.9532 0.055 Uiso 1 1 calc R
C16 C 0.3029(8) 0.5316(4) 0.1684(5) 0.0515(16) Uani 1 1 d .
H16 H 0.3163 0.4754 0.1665 0.062 Uiso 1 1 calc R
C120 C 0.0176(9) 0.3585(4) -0.0231(5) 0.0514(16) Uani 1 1 d .
H120 H 0.0437 0.3517 -0.0953 0.062 Uiso 1 1 calc R
C113 C 0.3034(7) 0.3062(4) 0.7958(5) 0.0489(16) Uani 1 1 d .
H113 H 0.3119 0.2497 0.7986 0.059 Uiso 1 1 calc R
C8 C 0.9698(8) 0.6334(4) 0.3362(6) 0.0502(15) Uani 1 1 d .
H8 H 1.0024 0.6297 0.2659 0.060 Uiso 1 1 calc R
C122 C -0.1702(8) 0.4061(4) 0.0849(5) 0.0499(16) Uani 1 1 d .
H122 H -0.2713 0.4327 0.0879 0.060 Uiso 1 1 calc R
C121 C -0.1322(8) 0.3976(4) -0.0199(5) 0.0546(17) Uani 1 1 d .
H121 H -0.2070 0.4181 -0.0896 0.066 Uiso 1 1 calc R
C15 C 0.1907(9) 0.5701(4) 0.0738(6) 0.0575(17) Uani 1 1 d .
H15 H 0.1286 0.5398 0.0086 0.069 Uiso 1 1 calc R

loop_
_atom_site_aniso_label
_atom_site_aniso_U_11
_atom_site_aniso_U_22
_atom_site_aniso_U_33
_atom_site_aniso_U_23
_atom_site_aniso_U_13
_atom_site_aniso_U_12
O1 0.034(2) 0.070(3) 0.039(2) -0.007(2) 0.0050(18) -0.0042(19)
O101 0.033(2) 0.064(3) 0.043(2) -0.0046(19) 0.0014(18) -0.0059(18)
N1 0.050(3) 0.033(2) 0.039(3) -0.001(2) -0.001(2) 0.000(2)
N101 0.046(3) 0.044(3) 0.039(3) -0.001(2) 0.010(2) -0.003(2)
C105 0.041(3) 0.040(3) 0.037(3) 0.004(3) 0.010(3) 0.009(3)
C10 0.039(3) 0.042(3) 0.042(3) 0.001(3) 0.008(3) 0.014(3)
C2 0.032(3) 0.039(3) 0.040(3) 0.005(2) 0.003(3) 0.004(2)
C1 0.050(4) 0.038(3) 0.028(3) -0.001(2) -0.003(3) 0.012(3)
C117 0.034(3) 0.048(3) 0.030(3) -0.005(2) 0.008(2) -0.006(3)
C101 0.041(3) 0.039(3) 0.028(3) 0.003(2) 0.001(2) 0.006(3)
C103 0.036(3) 0.053(4) 0.035(3) 0.000(3) 0.002(3) 0.010(3)
C12 0.041(3) 0.044(3) 0.038(3) -0.003(2) 0.006(3) -0.002(3)
C104 0.050(4) 0.040(3) 0.036(3) -0.001(3) -0.007(3) 0.010(3)
C11 0.035(3) 0.041(3) 0.032(3) 0.004(2) 0.009(2) -0.012(2)
C111 0.044(3) 0.042(3) 0.032(3) 0.000(2) 0.007(3) -0.003(2)
C13 0.041(4) 0.059(4) 0.047(4) 0.009(3) 0.008(3) 0.005(3)
C118 0.039(3) 0.048(3) 0.047(3) 0.001(3) 0.010(3) 0.000(3)
C17 0.044(3) 0.048(3) 0.029(3) -0.002(3) -0.004(3) 0.001(3)
C6 0.040(3) 0.046(3) 0.042(3) -0.001(3) 0.004(3) 0.003(3)
C14 0.039(3) 0.057(4) 0.039(3) 0.007(3) 0.008(3) -0.002(3)
C119 0.042(4) 0.051(4) 0.058(4) -0.012(3) 0.012(3) -0.002(3)
C110 0.040(3) 0.036(3) 0.038(3) 0.003(3) 0.004(3) 0.011(3)
C3 0.034(3) 0.050(3) 0.030(3) -0.003(3) 0.004(2) 0.007(3)
C22 0.041(4) 0.068(4) 0.043(4) 0.000(3) -0.001(3) 0.001(3)
C106 0.029(3) 0.045(3) 0.057(4) -0.006(3) 0.009(3) 0.010(2)
C102 0.033(3) 0.042(3) 0.040(3) -0.004(3) 0.001(2) 0.003(2)
C9 0.048(4) 0.043(3) 0.044(3) -0.001(3) 0.008(3) 0.005(3)
C19 0.040(3) 0.058(4) 0.046(3) -0.008(3) 0.017(3) -0.001(3)
C4 0.040(3) 0.053(4) 0.033(3) -0.013(3) 0.004(3) 0.006(3)
C7 0.041(3) 0.053(4) 0.053(4) 0.005(3) 0.019(3) 0.006(3)
C21 0.059(4) 0.068(4) 0.033(3) 0.001(3) 0.007(3) -0.010(3)
C5 0.037(3) 0.043(3) 0.042(3) -0.001(3) 0.000(3) 0.009(3)
C112 0.045(3) 0.042(3) 0.035(3) -0.007(2) 0.007(3) 0.002(2)
C108 0.065(5) 0.047(4) 0.050(4) -0.003(3) 0.027(3) 0.017(3)
C20 0.043(4) 0.065(4) 0.041(3) -0.012(3) 0.009(3) -0.011(3)
C109 0.060(4) 0.056(4) 0.033(3) -0.003(3) 0.013(3) 0.012(3)
C115 0.056(4) 0.054(4) 0.038(3) -0.007(3) 0.003(3) -0.008(3)
C18 0.034(3) 0.049(3) 0.042(3) 0.000(3) 0.001(3) 0.002(3)
C107 0.055(4) 0.046(4) 0.063(5) 0.002(3) 0.019(4) 0.006(3)
C116 0.058(4) 0.047(3) 0.039(3) -0.004(3) 0.012(3) -0.003(3)
C114 0.041(3) 0.051(3) 0.041(3) 0.003(3) 0.004(3) 0.001(3)
C16 0.055(4) 0.049(4) 0.047(4) -0.009(3) 0.009(3) -0.010(3)
C120 0.049(4) 0.064(4) 0.041(4) -0.013(3) 0.012(3) -0.013(3)
C113 0.044(4) 0.045(3) 0.054(4) -0.003(3) 0.008(3) 0.006(3)
C8 0.050(4) 0.051(4) 0.053(4) 0.008(3) 0.020(3) 0.001(3)
C122 0.050(4) 0.056(4) 0.038(3) -0.005(3) 0.002(3) 0.003(3)
C121 0.051(4) 0.069(4) 0.036(3) -0.009(3) 0.001(3) 0.004(3)
C15 0.052(4) 0.071(5) 0.044(4) -0.004(3) 0.003(3) -0.014(3)

loop_
_atom_type_symbol
_atom_type_description
_atom_type_scat_dispersion_real
_atom_type_scat_dispersion_imag
_atom_type_scat_source
C C 0.0033 0.0016 'International Tables Vol C Tables 4.2.6.8 and 6.1.1.4'
H H 0.0000 0.0000 'International Tables Vol C Tables 4.2.6.8 and 6.1.1.4'
N N 0.0061 0.0033 'International Tables Vol C Tables 4.2.6.8 and 6.1.1.4'
O O 0.0106 0.0060 'International Tables Vol C Tables 4.2.6.8 and 6.1.1.4'

loop_
_geom_angle_atom_site_label_1
_geom_angle_atom_site_label_2
_geom_angle_atom_site_label_3
_geom_angle
C2 O1 H1 109.5
C102 O101 H101 109.5
C11 N1 C1 122.7(4)
C11 N1 H1A 118.7
C1 N1 H1A 118.7
C111 N101 C101 122.4(5)
C111 N101 H10A 109.9
C101 N101 H10A 109.5
C106 C105 C104 122.0(6)
C106 C105 C110 118.9(6)
C104 C105 C110 119.1(6)
C1 C10 C5 119.9(5)
C1 C10 C9 122.8(5)
C5 C10 C9 117.3(6)
O1 C2 C1 121.8(5)
O1 C2 C3 117.9(5)
C1 C2 C3 120.3(5)
C2 C1 C10 121.7(5)
C2 C1 N1 117.1(6)
C10 C1 N1 121.2(5)
C118 C117 C122 119.0(5)
C118 C117 C103 122.2(5)
C122 C117 C103 118.8(5)
C102 C101 N101 121.3(5)
C102 C101 C110 119.9(5)
N101 C101 C110 118.6(5)
C104 C103 C102 117.8(6)
C104 C103 C117 120.5(6)
C102 C103 C117 121.7(6)
C13 C12 C11 121.5(6)
C13 C12 H12 119.3
C11 C12 H12 119.3
C103 C104 C105 122.4(6)
C103 C104 H104 118.8
C105 C104 H104 118.8
N1 C11 C16 120.2(5)
N1 C11 C12 122.5(5)
C16 C11 C12 117.3(5)
C116 C111 C112 119.4(5)
C116 C111 N101 118.6(5)
C112 C111 N101 122.0(5)
C12 C13 C14 119.9(6)
C12 C13 H13 120.1
C14 C13 H13 120.1
C119 C118 C117 121.0(6)
C119 C118 H118 119.5
C117 C118 H118 119.5
C18 C17 C22 117.8(5)
C18 C17 C3 122.3(5)
C22 C17 C3 119.9(6)
C7 C6 C5 119.9(5)
C7 C6 H6 120.1
C5 C6 H6 120.1
C15 C14 C13 119.9(6)
C15 C14 H14 120.1
C13 C14 H14 120.1
C118 C119 C120 120.5(6)
C118 C119 H119 119.8
C120 C119 H119 119.8
C109 C110 C105 118.6(6)
C109 C110 C101 123.5(5)
C105 C110 C101 117.9(5)
C4 C3 C2 117.3(5)
C4 C3 C17 120.3(5)
C2 C3 C17 122.4(5)
C21 C22 C17 120.3(6)
C21 C22 H22 119.8
C17 C22 H22 119.8
C107 C106 C105 121.6(6)
C107 C106 H106 119.2
C105 C106 H106 119.2
C101 C102 O101 118.2(5)
C101 C102 C103 122.9(6)
O101 C102 C103 118.9(5)
C8 C9 C10 121.0(6)
C8 C9 H9 119.5
C10 C9 H9 119.5
C20 C19 C18 120.2(6)
C20 C19 H19 119.9
C18 C19 H19 119.9
C3 C4 C5 124.1(5)
C3 C4 H4 117.9
C5 C4 H4 117.9
C6 C7 C8 120.9(6)
C6 C7 H7 119.6
C8 C7 H7 119.6
C20 C21 C22 120.6(6)
C20 C21 H21 119.7
C22 C21 H21 119.7
C6 C5 C10 120.8(5)
C6 C5 C4 122.6(5)
C10 C5 C4 116.7(6)
C111 C112 C113 119.3(5)
C111 C112 H112 120.4
C113 C112 H112 120.4
C109 C108 C107 121.8(6)
C109 C108 H108 119.1
C107 C108 H108 119.1
C21 C20 C19 120.1(6)
C21 C20 H20 119.9
C19 C20 H20 119.9
C108 C109 C110 120.3(6)
C108 C109 H109 119.8
C110 C109 H109 119.8
C116 C115 C114 121.6(6)
C116 C115 H115 119.2
C114 C115 H115 119.2
C17 C18 C19 120.9(5)
C17 C18 H18 119.5
C19 C18 H18 119.5
C106 C107 C108 118.7(7)
C106 C107 H107 120.7
C108 C107 H107 120.7
C115 C116 C111 120.3(6)
C115 C116 H116 119.8
C111 C116 H116 119.8
C113 C114 C115 117.6(6)
C113 C114 H114 121.2
C115 C114 H114 121.2
C11 C16 C15 121.0(6)
C11 C16 H16 119.5
C15 C16 H16 119.5
C119 C120 C121 120.1(6)
C119 C120 H120 120.0
C121 C120 H120 120.0
C114 C113 C112 121.8(6)
C114 C113 H113 119.1
C112 C113 H113 119.1
C7 C8 C9 120.1(6)
C7 C8 H8 119.9
C9 C8 H8 119.9
C121 C122 C117 119.8(6)
C121 C122 H122 120.1
C117 C122 H122 120.1
C122 C121 C120 119.5(6)
C122 C121 H121 120.2
C120 C121 H121 120.2
C14 C15 C16 120.3(6)
C14 C15 H15 119.8
C16 C15 H15 119.8

loop_
_geom_bond_atom_site_label_1
_geom_bond_atom_site_label_2
_geom_bond_distance
O1 C2 1.360(7)
O1 H1 0.8400
O101 C102 1.366(7)
O101 H101 0.8400
N1 C11 1.373(6)
N1 C1 1.438(7)
N1 H1A 0.8800
N101 C111 1.406(7)
N101 C101 1.410(7)
N101 H10A 0.8600
C105 C106 1.396(8)
C105 C104 1.423(9)
C105 C110 1.424(8)
C10 C1 1.397(9)
C10 C5 1.413(8)
C10 C9 1.415(8)
C2 C1 1.375(8)
C2 C3 1.435(8)
C117 C118 1.379(8)
C117 C122 1.407(8)
C117 C103 1.494(8)
C101 C102 1.351(8)
C101 C110 1.448(8)
C103 C104 1.364(9)
C103 C102 1.423(8)
C12 C13 1.378(8)
C12 C11 1.399(8)
C12 H12 0.9500
C104 H104 0.9500
C11 C16 1.381(7)
C111 C116 1.388(8)
C111 C112 1.391(8)
C13 C14 1.382(8)
C13 H13 0.9500
C118 C119 1.364(8)
C118 H118 0.9500
C17 C18 1.383(8)
C17 C22 1.410(8)
C17 C3 1.478(8)
C6 C7 1.373(8)
C6 C5 1.389(8)
C6 H6 0.9500
C14 C15 1.357(9)
C14 H14 0.9500
C119 C120 1.367(9)
C119 H119 0.9500
C110 C109 1.406(8)
C3 C4 1.360(8)
C22 C21 1.389(9)
C22 H22 0.9500
C106 C107 1.364(9)
C106 H106 0.9500
C9 C8 1.378(8)
C9 H9 0.9500
C19 C20 1.380(8)
C19 C18 1.387(8)
C19 H19 0.9500
C4 C5 1.433(8)
C4 H4 0.9500
C7 C8 1.378(8)
C7 H7 0.9500
C21 C20 1.354(9)
C21 H21 0.9500
C112 C113 1.395(8)
C112 H112 0.9500
C108 C109 1.351(9)
C108 C107 1.405(9)
C108 H108 0.9500
C20 H20 0.9500
C109 H109 0.9500
C115 C116 1.372(8)
C115 C114 1.392(9)
C115 H115 0.9500
C18 H18 0.9500
C107 H107 0.9500
C116 H116 0.9500
C114 C113 1.383(8)
C114 H114 0.9500
C16 C15 1.401(9)
C16 H16 0.9500
C120 C121 1.402(9)
C120 H120 0.9500
C113 H113 0.9500
C8 H8 0.9500
C122 C121 1.377(8)
C122 H122 0.9500
C121 H121 0.9500
C15 H15 0.9500
